data_7223505
loop_
_publ_author_name
'Zhang, Chuanqi'
'Yan, Yan'
'Sun, Libo'
'Liang, Zhiqiang'
'Li, Jiyang'

_publ_section_title
;
 Solvent-induced construction of two zinc metal--organic frameworks for
 highly selective detection of nitroaromatic explosives
;
_journal_issue 22
_journal_name_full CrystEngComm
_journal_page_first 4102
_journal_paper_doi 10.1039/C5CE02172C
_journal_volume 18
_journal_year 2016
_chemical_formula_sum 'C26 H26 N2 O7 Zn'
_chemical_formula_weight 543.88
_chemical_name_systematic
; 
 ? 
;
_space_group_IT_number 60
_symmetry_cell_setting orthorhombic
_symmetry_space_group_name_Hall '-P 2n 2ab'
_symmetry_space_group_name_H-M 'P b c n'
_atom_sites_solution_hydrogens geom
_atom_sites_solution_primary direct
_atom_sites_solution_secondary difmap
_audit_creation_method SHELXL-97
_audit_update_record
;
2015-05-06 deposited with the CCDC.
2015-12-17 downloaded from the CCDC.
;
_cell_angle_alpha 90.00
_cell_angle_beta 90.00
_cell_angle_gamma 90.00
_cell_formula_units_Z 8
_cell_length_a 16.7153(8)
_cell_length_b 8.4558(4)
_cell_length_c 35.4943(17)
_cell_measurement_reflns_used 4983
_cell_measurement_temperature 296(2)
_cell_measurement_theta_max 25.45
_cell_measurement_theta_min 2.60
_cell_volume 5016.8(4)
_computing_cell_refinement 'Bruker SMART'
_computing_data_collection 'Bruker SMART'
_computing_data_reduction 'Bruker SAINT'
_computing_molecular_graphics 'Bruker SHELXTL'
_computing_publication_material 'Bruker SHELXTL'
_computing_structure_refinement 'SHELXL-97 (Sheldrick, 1997)'
_computing_structure_solution 'SHELXS-97 (Sheldrick, 1990)'
_diffrn_ambient_temperature 296(2)
_diffrn_measured_fraction_theta_full 0.999
_diffrn_measured_fraction_theta_max 0.999
_diffrn_measurement_device_type 'CCD area detector'
_diffrn_measurement_method 'phi and omega scans'
_diffrn_radiation_monochromator graphite
_diffrn_radiation_source 'fine-focus sealed tube'
_diffrn_radiation_type MoK\a
_diffrn_radiation_wavelength 0.71073
_diffrn_reflns_av_R_equivalents 0.0557
_diffrn_reflns_av_sigmaI/netI 0.0416
_diffrn_reflns_limit_h_max 22
_diffrn_reflns_limit_h_min -18
_diffrn_reflns_limit_k_max 11
_diffrn_reflns_limit_k_min -11
_diffrn_reflns_limit_l_max 36
_diffrn_reflns_limit_l_min -47
_diffrn_reflns_number 34683
_diffrn_reflns_theta_full 28.30
_diffrn_reflns_theta_max 28.30
_diffrn_reflns_theta_min 1.67
_exptl_absorpt_coefficient_mu 1.027
_exptl_absorpt_correction_T_max 0.8447
_exptl_absorpt_correction_T_min 0.8132
_exptl_absorpt_correction_type multi-scan
_exptl_absorpt_process_details sadabs
_exptl_crystal_density_diffrn 1.440
_exptl_crystal_density_method 'not measured'
_exptl_crystal_description block
_exptl_crystal_F_000 2256
_exptl_crystal_size_max 0.21
_exptl_crystal_size_mid 0.19
_exptl_crystal_size_min 0.17
_refine_diff_density_max 0.454
_refine_diff_density_min -0.418
_refine_diff_density_rms 0.069
_refine_ls_extinction_method none
_refine_ls_goodness_of_fit_ref 1.073
_refine_ls_hydrogen_treatment mixed
_refine_ls_matrix_type full
_refine_ls_number_parameters 329
_refine_ls_number_reflns 6234
_refine_ls_number_restraints 0
_refine_ls_restrained_S_all 1.073
_refine_ls_R_factor_all 0.0713
_refine_ls_R_factor_gt 0.0462
_refine_ls_shift/su_max 0.029
_refine_ls_shift/su_mean 0.000
_refine_ls_structure_factor_coef Fsqd
_refine_ls_weighting_details 'calc w=1/[\s^2^(Fo^2^)+(0.0362P)^2^+5.6659P] where P=(Fo^2^+2Fc^2^)/3'
_refine_ls_weighting_scheme calc
_refine_ls_wR_factor_gt 0.0985
_refine_ls_wR_factor_ref 0.1079
_reflns_number_gt 4558
_reflns_number_total 6234
_reflns_threshold_expression >2sigma(I)
_cod_data_source_file c5ce02172c2.cif
_cod_data_source_block y
_cod_depositor_comments
;
The following automatic conversions were performed:

'_symmetry_cell_setting' value 'Orthorhombic' changed to
'orthorhombic' according to
/usr/data/users/saulius/crontab/automatic-downloads/rss-feeds/RSC/lib/dictionaries/cif_core.dic
dictionary named 'cif_core.dic' version 2.4.2 from 2011-04-26.

Automatic conversion script
Id: cif_fix_values 4268 2015-11-12 08:31:59Z antanas 

 Adding full bibliography for 7223504--7223505.cif.
;
_cod_original_sg_symbol_H-M Pbcn
_cod_database_code 7223505

loop_
_symmetry_equiv_pos_as_xyz
'x, y, z'
'-x+1/2, -y+1/2, z+1/2'
'x+1/2, -y+1/2, -z'
'-x, y, -z+1/2'
'-x, -y, -z'
'x-1/2, y-1/2, -z-1/2'
'-x-1/2, y-1/2, z'
'x, -y, z-1/2'

loop_
_atom_site_label
_atom_site_type_symbol
_atom_site_fract_x
_atom_site_fract_y
_atom_site_fract_z
_atom_site_U_iso_or_equiv
_atom_site_adp_type
_atom_site_occupancy
_atom_site_symmetry_multiplicity
_atom_site_calc_flag
_atom_site_refinement_flags
Zn1 Zn 0.478029(16) 0.61268(4) 0.949785(8) 0.02256(9) Uani 1 1 d .
O1 O 0.51691(10) 0.3976(2) 0.96473(5) 0.0260(4) Uani 1 1 d .
O2 O 0.59506(11) 0.3133(2) 1.01118(5) 0.0309(5) Uani 1 1 d .
O3 O 0.92988(11) 0.2314(3) 0.93130(6) 0.0351(5) Uani 1 1 d .
O4 O 0.57822(13) 0.5313(3) 0.59456(5) 0.0418(5) Uani 1 1 d .
O5 O 0.87501(13) 0.1830(3) 0.98703(5) 0.0423(6) Uani 1 1 d .
O6 O 0.62617(16) 0.7725(3) 0.60239(6) 0.0539(7) Uani 1 1 d .
C1 C 0.72626(16) 0.2881(3) 0.96352(7) 0.0272(6) Uani 1 1 d .
C2 C 0.79134(16) 0.2839(3) 0.93921(7) 0.0259(6) Uani 1 1 d .
C3 C 0.78100(16) 0.3264(4) 0.90157(7) 0.0281(6) Uani 1 1 d .
C4 C 0.70611(16) 0.3707(3) 0.88782(7) 0.0266(6) Uani 1 1 d .
C5 C 0.64159(15) 0.3732(3) 0.91243(7) 0.0259(6) Uani 1 1 d .
C6 C 0.65145(15) 0.3345(3) 0.95036(7) 0.0243(5) Uani 1 1 d .
C7 C 0.69555(16) 0.4145(3) 0.84745(7) 0.0254(6) Uani 1 1 d .
C8 C 0.75412(17) 0.4971(4) 0.82788(7) 0.0319(6) Uani 1 1 d .
C9 C 0.74445(18) 0.5351(4) 0.79003(8) 0.0344(7) Uani 1 1 d .
C10 C 0.67584(17) 0.4890(3) 0.77046(7) 0.0278(6) Uani 1 1 d .
C11 C 0.61651(17) 0.4083(4) 0.79039(8) 0.0320(6) Uani 1 1 d .
C12 C 0.62594(16) 0.3716(4) 0.82815(8) 0.0307(6) Uani 1 1 d .
C13 C 0.66476(17) 0.5259(4) 0.72989(7) 0.0297(6) Uani 1 1 d .
C14 C 0.6899(2) 0.6677(4) 0.71413(8) 0.0407(8) Uani 1 1 d .
C15 C 0.6761(2) 0.7013(4) 0.67634(8) 0.0411(8) Uani 1 1 d .
C16 C 0.63667(16) 0.5927(4) 0.65344(7) 0.0304(6) Uani 1 1 d .
C17 C 0.61323(19) 0.4492(4) 0.66852(8) 0.0349(7) Uani 1 1 d .
C18 C 0.62724(18) 0.4164(4) 0.70638(8) 0.0340(7) Uani 1 1 d .
C19 C 0.87049(16) 0.2300(3) 0.95431(7) 0.0282(6) Uani 1 1 d .
C20 C 0.58320(15) 0.3506(3) 0.97718(7) 0.0234(5) Uani 1 1 d .
C21 C 0.61372(17) 0.6393(4) 0.61383(8) 0.0346(7) Uani 1 1 d .
O7 O 1.02081(18) 0.6254(3) 0.87297(8) 0.0690(8) Uani 1 1 d .
N1 N 0.9836(2) 0.4301(4) 0.83351(9) 0.0560(8) Uani 1 1 d .
C22 C 0.9519(2) 0.2724(5) 0.82843(13) 0.0695(12) Uani 1 1 d .
H22A H 0.9454 0.2228 0.8526 0.104 Uiso 1 1 calc R
H22B H 0.9882 0.2114 0.8133 0.104 Uiso 1 1 calc R
H22C H 0.9009 0.2786 0.8160 0.104 Uiso 1 1 calc R
C23 C 1.0090(4) 0.5141(7) 0.80029(13) 0.114(2) Uani 1 1 d .
H23A H 0.9727 0.4920 0.7800 0.170 Uiso 1 1 calc R
H23B H 1.0619 0.4808 0.7934 0.170 Uiso 1 1 calc R
H23C H 1.0091 0.6257 0.8053 0.170 Uiso 1 1 calc R
C24 C 0.9936(2) 0.4926(5) 0.86709(11) 0.0507(9) Uani 1 1 d .
H24 H 0.9790 0.4322 0.8879 0.061 Uiso 1 1 calc R
N2 N 0.38969(18) 0.1872(4) 0.93978(8) 0.0503(8) Uani 1 1 d .
H2A H 0.3960 0.2676 0.9561 0.060 Uiso 1 1 calc R
H2B H 0.4251 0.2014 0.9210 0.060 Uiso 1 1 calc R
C25 C 0.3094(2) 0.1966(7) 0.92401(13) 0.0853(16) Uani 1 1 d .
H25A H 0.3003 0.1073 0.9079 0.128 Uiso 1 1 calc R
H25B H 0.3042 0.2924 0.9097 0.128 Uiso 1 1 calc R
H25C H 0.2709 0.1963 0.9441 0.128 Uiso 1 1 calc R
C26 C 0.4093(4) 0.0398(5) 0.95914(12) 0.101(2) Uani 1 1 d .
H26A H 0.3647 0.0074 0.9743 0.152 Uiso 1 1 calc R
H26B H 0.4552 0.0560 0.9749 0.152 Uiso 1 1 calc R
H26C H 0.4209 -0.0407 0.9409 0.152 Uiso 1 1 calc R
H1 H 0.7330 0.2630 0.9889 0.122 Uiso 1 1 d R
H3 H 0.8258 0.3119 0.8856 0.122 Uiso 1 1 d R
H5 H 0.5911 0.4007 0.9048 0.122 Uiso 1 1 d R
H8 H 0.8042 0.5382 0.8404 0.122 Uiso 1 1 d R
H9 H 0.7880 0.5834 0.7765 0.122 Uiso 1 1 d R
H11 H 0.5684 0.3756 0.7789 0.122 Uiso 1 1 d R
H12 H 0.5845 0.3233 0.8430 0.122 Uiso 1 1 d R
H14 H 0.7150 0.7482 0.7288 0.122 Uiso 1 1 d R
H15 H 0.6903 0.8017 0.6668 0.122 Uiso 1 1 d R
H17 H 0.5905 0.3750 0.6548 0.122 Uiso 1 1 d R
H18 H 0.6119 0.3199 0.7169 0.122 Uiso 1 1 d R

loop_
_atom_site_aniso_label
_atom_site_aniso_U_11
_atom_site_aniso_U_22
_atom_site_aniso_U_33
_atom_site_aniso_U_23
_atom_site_aniso_U_13
_atom_site_aniso_U_12
Zn1 0.02072(14) 0.03190(16) 0.01506(14) 0.00073(12) -0.00003(12) -0.00143(13)
O1 0.0221(9) 0.0313(10) 0.0246(9) 0.0018(8) 0.0007(7) 0.0021(8)
O2 0.0319(10) 0.0445(12) 0.0162(9) 0.0056(8) 0.0039(8) 0.0087(9)
O3 0.0223(10) 0.0473(13) 0.0358(11) 0.0103(10) 0.0008(8) 0.0074(9)
O4 0.0453(13) 0.0595(15) 0.0205(10) 0.0049(10) -0.0135(9) 0.0017(11)
O5 0.0400(12) 0.0635(15) 0.0234(10) 0.0004(10) -0.0080(9) 0.0215(11)
O6 0.0787(18) 0.0516(15) 0.0314(12) 0.0169(11) -0.0086(12) 0.0007(13)
C1 0.0285(14) 0.0364(15) 0.0168(12) 0.0029(11) -0.0005(10) 0.0072(12)
C2 0.0237(13) 0.0351(15) 0.0189(12) 0.0014(11) -0.0007(10) 0.0055(11)
C3 0.0233(13) 0.0393(16) 0.0218(13) 0.0028(12) 0.0000(10) 0.0063(12)
C4 0.0280(13) 0.0358(16) 0.0158(12) 0.0024(11) -0.0001(10) 0.0055(12)
C5 0.0245(13) 0.0345(15) 0.0185(12) 0.0022(11) -0.0014(10) 0.0060(12)
C6 0.0241(12) 0.0328(14) 0.0161(11) 0.0001(11) 0.0008(10) 0.0056(11)
C7 0.0279(13) 0.0325(15) 0.0156(12) 0.0035(11) -0.0001(10) 0.0057(11)
C8 0.0306(14) 0.0442(17) 0.0209(13) 0.0044(12) -0.0037(11) -0.0036(13)
C9 0.0327(15) 0.0481(18) 0.0224(14) 0.0056(13) -0.0030(12) -0.0081(14)
C10 0.0341(15) 0.0337(15) 0.0156(12) 0.0037(11) -0.0020(11) 0.0001(12)
C11 0.0304(14) 0.0438(18) 0.0218(13) 0.0058(12) -0.0044(11) -0.0052(13)
C12 0.0280(13) 0.0422(17) 0.0218(13) 0.0044(12) -0.0008(11) -0.0006(13)
C13 0.0312(14) 0.0416(17) 0.0162(13) 0.0048(11) -0.0040(11) -0.0016(13)
C14 0.053(2) 0.0438(18) 0.0248(15) 0.0045(13) -0.0096(14) -0.0171(16)
C15 0.052(2) 0.0449(19) 0.0267(15) 0.0085(14) -0.0097(14) -0.0140(16)
C16 0.0310(14) 0.0408(17) 0.0194(13) 0.0047(12) -0.0038(11) 0.0006(12)
C17 0.0426(17) 0.0403(17) 0.0217(14) -0.0013(12) -0.0045(12) -0.0043(14)
C18 0.0443(17) 0.0361(17) 0.0215(14) 0.0042(12) -0.0070(12) -0.0051(14)
C19 0.0274(14) 0.0336(15) 0.0237(14) -0.0040(11) -0.0033(11) 0.0055(12)
C20 0.0257(13) 0.0264(14) 0.0180(12) -0.0003(10) 0.0018(10) 0.0017(11)
C21 0.0324(15) 0.053(2) 0.0187(13) 0.0024(13) -0.0018(11) 0.0115(14)
O7 0.085(2) 0.0486(16) 0.074(2) 0.0058(14) -0.0112(16) -0.0107(15)
N1 0.067(2) 0.0504(18) 0.0507(18) 0.0074(15) -0.0074(16) -0.0020(16)
C22 0.054(2) 0.062(3) 0.093(3) -0.017(2) -0.012(2) 0.005(2)
C23 0.194(7) 0.092(4) 0.055(3) 0.014(3) 0.027(4) 0.001(4)
C24 0.053(2) 0.049(2) 0.051(2) 0.0124(17) -0.0075(17) -0.0019(17)
N2 0.064(2) 0.0475(18) 0.0393(16) -0.0012(13) -0.0105(14) -0.0111(15)
C25 0.055(3) 0.134(5) 0.067(3) -0.007(3) -0.006(2) -0.022(3)
C26 0.204(7) 0.045(3) 0.055(3) -0.006(2) -0.008(3) 0.021(3)

loop_
_atom_type_symbol
_atom_type_description
_atom_type_scat_dispersion_real
_atom_type_scat_dispersion_imag
_atom_type_scat_source
C C 0.0033 0.0016 'International Tables Vol C Tables 4.2.6.8 and 6.1.1.4'
H H 0.0000 0.0000 'International Tables Vol C Tables 4.2.6.8 and 6.1.1.4'
N N 0.0061 0.0033 'International Tables Vol C Tables 4.2.6.8 and 6.1.1.4'
O O 0.0106 0.0060 'International Tables Vol C Tables 4.2.6.8 and 6.1.1.4'
Zn Zn 0.2839 1.4301 'International Tables Vol C Tables 4.2.6.8 and 6.1.1.4'

loop_
_geom_angle_atom_site_label_1
_geom_angle_atom_site_label_2
_geom_angle_atom_site_label_3
_geom_angle
_geom_angle_site_symmetry_1
_geom_angle_site_symmetry_3
O2 Zn1 O3 124.61(9) 5_667 7_765
O2 Zn1 O4 112.52(9) 5_667 4_656
O3 Zn1 O4 106.80(9) 7_765 4_656
O2 Zn1 O1 107.85(8) 5_667 .
O3 Zn1 O1 107.47(8) 7_765 .
O4 Zn1 O1 92.84(9) 4_656 .
C20 O1 Zn1 131.76(17) . .
C20 O2 Zn1 120.03(17) . 5_667
C19 O3 Zn1 113.00(17) . 7_755
C21 O4 Zn1 113.56(19) . 4_656
C2 C1 C6 120.2(2) . .
C2 C1 H1 119.9 . .
C6 C1 H1 119.9 . .
C1 C2 C3 119.4(2) . .
C1 C2 C19 118.5(2) . .
C3 C2 C19 122.1(2) . .
C2 C3 C4 121.0(2) . .
C2 C3 H3 116.1 . .
C4 C3 H3 122.4 . .
C5 C4 C3 118.8(2) . .
C5 C4 C7 120.6(2) . .
C3 C4 C7 120.6(2) . .
C4 C5 C6 120.8(2) . .
C4 C5 H5 122.3 . .
C6 C5 H5 117.0 . .
C1 C6 C5 119.8(2) . .
C1 C6 C20 119.9(2) . .
C5 C6 C20 120.3(2) . .
C8 C7 C12 118.2(2) . .
C8 C7 C4 121.5(2) . .
C12 C7 C4 120.3(2) . .
C7 C8 C9 121.2(3) . .
C7 C8 H8 122.5 . .
C9 C8 H8 116.2 . .
C8 C9 C10 120.8(3) . .
C8 C9 H9 119.5 . .
C10 C9 H9 119.4 . .
C11 C10 C9 117.9(2) . .
C11 C10 C13 120.4(2) . .
C9 C10 C13 121.7(2) . .
C12 C11 C10 121.3(3) . .
C12 C11 H11 116.7 . .
C10 C11 H11 122.1 . .
C11 C12 C7 120.7(3) . .
C11 C12 H12 123.0 . .
C7 C12 H12 116.1 . .
C14 C13 C18 117.9(2) . .
C14 C13 C10 122.3(3) . .
C18 C13 C10 119.8(3) . .
C13 C14 C15 121.0(3) . .
C13 C14 H14 122.0 . .
C15 C14 H14 117.0 . .
C14 C15 C16 120.5(3) . .
C14 C15 H15 119.0 . .
C16 C15 H15 120.3 . .
C17 C16 C15 119.1(3) . .
C17 C16 C21 121.2(3) . .
C15 C16 C21 119.5(3) . .
C16 C17 C18 120.0(3) . .
C16 C17 H17 122.3 . .
C18 C17 H17 117.6 . .
C17 C18 C13 121.4(3) . .
C17 C18 H18 120.9 . .
C13 C18 H18 117.7 . .
O5 C19 O3 123.8(2) . .
O5 C19 C2 119.4(2) . .
O3 C19 C2 116.8(2) . .
O1 C20 O2 123.6(2) . .
O1 C20 C6 118.6(2) . .
O2 C20 C6 117.8(2) . .
O6 C21 O4 124.0(3) . .
O6 C21 C16 120.6(3) . .
O4 C21 C16 115.3(3) . .
C24 N1 C23 120.4(4) . .
C24 N1 C22 122.0(4) . .
C23 N1 C22 117.4(4) . .
N1 C22 H22A 109.5 . .
N1 C22 H22B 109.5 . .
H22A C22 H22B 109.5 . .
N1 C22 H22C 109.5 . .
H22A C22 H22C 109.5 . .
H22B C22 H22C 109.5 . .
N1 C23 H23A 109.5 . .
N1 C23 H23B 109.5 . .
H23A C23 H23B 109.5 . .
N1 C23 H23C 109.5 . .
H23A C23 H23C 109.5 . .
H23B C23 H23C 109.5 . .
O7 C24 N1 124.6(4) . .
O7 C24 H24 117.7 . .
N1 C24 H24 117.7 . .
C25 N2 C26 115.8(4) . .
C25 N2 H2A 108.3 . .
C26 N2 H2A 108.3 . .
C25 N2 H2B 108.3 . .
C26 N2 H2B 108.3 . .
H2A N2 H2B 107.4 . .
N2 C25 H25A 109.5 . .
N2 C25 H25B 109.5 . .
H25A C25 H25B 109.5 . .
N2 C25 H25C 109.5 . .
H25A C25 H25C 109.5 . .
H25B C25 H25C 109.5 . .
N2 C26 H26A 109.5 . .
N2 C26 H26B 109.5 . .
H26A C26 H26B 109.5 . .
N2 C26 H26C 109.5 . .
H26A C26 H26C 109.5 . .
H26B C26 H26C 109.5 . .

loop_
_geom_bond_atom_site_label_1
_geom_bond_atom_site_label_2
_geom_bond_distance
_geom_bond_site_symmetry_2
Zn1 O2 1.9505(18) 5_667
Zn1 O3 1.9514(19) 7_765
Zn1 O4 1.9583(19) 4_656
Zn1 O1 2.0031(18) .
O1 C20 1.258(3) .
O2 C20 1.263(3) .
O2 Zn1 1.9503(18) 5_667
O3 C19 1.286(3) .
O3 Zn1 1.9514(19) 7_755
O4 C21 1.286(4) .
O4 Zn1 1.9583(19) 4_656
O5 C19 1.230(3) .
O6 C21 1.215(4) .
C1 C2 1.389(4) .
C1 C6 1.391(3) .
C1 H1 0.9311 .
C2 C3 1.394(4) .
C2 C19 1.498(4) .
C3 C4 1.395(3) .
C3 H3 0.9465 .
C4 C5 1.388(3) .
C4 C7 1.490(3) .
C5 C6 1.395(3) .
C5 H5 0.9167 .
C6 C20 1.492(3) .
C7 C8 1.389(4) .
C7 C12 1.398(4) .
C8 C9 1.391(4) .
C8 H8 1.0099 .
C9 C10 1.396(4) .
C9 H9 0.9644 .
C10 C11 1.396(4) .
C10 C13 1.485(3) .
C11 C12 1.385(4) .
C11 H11 0.9427 .
C12 H12 0.9612 .
C13 C14 1.389(4) .
C13 C18 1.395(4) .
C14 C15 1.390(4) .
C14 H14 0.9542 .
C15 C16 1.392(4) .
C15 H15 0.9444 .
C16 C17 1.383(4) .
C16 C21 1.510(4) .
C17 C18 1.392(4) .
C17 H17 0.8800 .
C18 H18 0.9331 .
O7 C24 1.229(4) .
N1 C24 1.315(5) .
N1 C23 1.440(5) .
N1 C22 1.446(5) .
C22 H22A 0.9600 .
C22 H22B 0.9600 .
C22 H22C 0.9600 .
C23 H23A 0.9600 .
C23 H23B 0.9600 .
C23 H23C 0.9600 .
C24 H24 0.9300 .
N2 C25 1.456(5) .
N2 C26 1.460(5) .
N2 H2A 0.9000 .
N2 H2B 0.9000 .
C25 H25A 0.9600 .
C25 H25B 0.9600 .
C25 H25C 0.9600 .
C26 H26A 0.9600 .
C26 H26B 0.9600 .
C26 H26C 0.9600 .
